data_7046810
loop_
_publ_author_name
'de Bruin-Dickason, Caspar N'
'Boutland, Aaron J.'
'Dange, Deepak'
'Deacon, Glen B.'
'Jones, Cameron'

_publ_section_title
;
 Redox transmetallation approaches to the synthesis of extremely bulky
 amido-lanthanoid(ii) and -calcium(ii) complexes.
;
_journal_issue 28
_journal_name_full 'Dalton transactions (Cambridge, England : 2003)'
_journal_page_first 9512
_journal_page_last 9520
_journal_paper_doi 10.1039/c8dt02138d
_journal_volume 47
_journal_year 2018
_chemical_formula_sum 'C53 H47 N Si'
_chemical_formula_weight 726.01
_space_group_IT_number 2
_space_group_name_Hall '-P 1'
_space_group_name_H-M_alt 'P -1'
_symmetry_cell_setting triclinic
_symmetry_space_group_name_Hall '-P 1'
_symmetry_space_group_name_H-M 'P -1'
_atom_sites_solution_hydrogens geom
_atom_sites_solution_primary direct
_atom_sites_solution_secondary difmap
_audit_creation_method SHELXL-97
_audit_update_record
;
2018-05-25 deposited with the CCDC.
2018-06-22 downloaded from the CCDC.
;
_cell_angle_alpha 90.661(4)
_cell_angle_beta 106.424(4)
_cell_angle_gamma 104.870(4)
_cell_formula_units_Z 2
_cell_length_a 11.0822(11)
_cell_length_b 13.2591(12)
_cell_length_c 14.8802(14)
_cell_measurement_reflns_used 8045
_cell_measurement_temperature 123(2)
_cell_measurement_theta_max 26.23
_cell_measurement_theta_min 2.36
_cell_volume 2018.7(3)
_computing_cell_refinement 'Bruker SAINT'
_computing_data_collection 'Bruker APEX2'
_computing_data_reduction 'Bruker SAINT'
_computing_molecular_graphics 'Bruker SHELXTL'
_computing_publication_material 'Bruker SHELXTL'
_computing_structure_refinement 'SHELXL-97 (Sheldrick, 1997)'
_computing_structure_solution 'SHELXS-97 (Sheldrick 2008)'
_diffrn_ambient_temperature 123(2)
_diffrn_measured_fraction_theta_full 0.988
_diffrn_measured_fraction_theta_max 0.988
_diffrn_measurement_device_type 'Bruker Apex X8'
_diffrn_radiation_monochromator graphite
_diffrn_radiation_source 'fine-focus sealed tube'
_diffrn_radiation_type MoK\a
_diffrn_radiation_wavelength 0.71073
_diffrn_reflns_av_R_equivalents 0.0676
_diffrn_reflns_av_sigmaI/netI 0.0949
_diffrn_reflns_limit_h_max 12
_diffrn_reflns_limit_h_min -13
_diffrn_reflns_limit_k_max 16
_diffrn_reflns_limit_k_min -16
_diffrn_reflns_limit_l_max 18
_diffrn_reflns_limit_l_min -14
_diffrn_reflns_number 26419
_diffrn_reflns_theta_full 26.23
_diffrn_reflns_theta_max 26.23
_diffrn_reflns_theta_min 2.36
_exptl_absorpt_coefficient_mu 0.096
_exptl_absorpt_correction_T_max 0.987
_exptl_absorpt_correction_T_min 0.975
_exptl_absorpt_correction_type multi-scan
_exptl_absorpt_process_details 'Sortav (Blessing)'
_exptl_crystal_colour colourless
_exptl_crystal_density_diffrn 1.194
_exptl_crystal_density_method 'not measured'
_exptl_crystal_description block
_exptl_crystal_F_000 772
_exptl_crystal_size_max 0.23
_exptl_crystal_size_mid 0.16
_exptl_crystal_size_min 0.13
_refine_diff_density_max 0.385
_refine_diff_density_min -0.375
_refine_diff_density_rms 0.056
_refine_ls_extinction_method none
_refine_ls_goodness_of_fit_ref 1.014
_refine_ls_hydrogen_treatment constr
_refine_ls_matrix_type full
_refine_ls_number_parameters 498
_refine_ls_number_reflns 8045
_refine_ls_number_restraints 0
_refine_ls_restrained_S_all 1.014
_refine_ls_R_factor_all 0.1094
_refine_ls_R_factor_gt 0.0562
_refine_ls_shift/su_max 0.000
_refine_ls_shift/su_mean 0.000
_refine_ls_structure_factor_coef Fsqd
_refine_ls_weighting_details 'calc w=1/[\s^2^(Fo^2^)+(0.0592P)^2^+0.0000P] where P=(Fo^2^+2Fc^2^)/3'
_refine_ls_weighting_scheme calc
_refine_ls_wR_factor_gt 0.1192
_refine_ls_wR_factor_ref 0.1417
_reflns_number_gt 4846
_reflns_number_total 8045
_reflns_threshold_expression >2sigma(I)
_cod_data_source_file c8dt02138d2.cif
_cod_data_source_block compound1S
_cod_depositor_comments 'Adding full bibliography for 7046810--7046818.cif.'
_cod_original_sg_symbol_H-M P-1
_cod_database_code 7046810

loop_
_symmetry_equiv_pos_as_xyz
'x, y, z'
'-x, -y, -z'

loop_
_atom_site_label
_atom_site_type_symbol
_atom_site_fract_x
_atom_site_fract_y
_atom_site_fract_z
_atom_site_U_iso_or_equiv
_atom_site_adp_type
_atom_site_occupancy
_atom_site_symmetry_multiplicity
_atom_site_calc_flag
_atom_site_refinement_flags
Si1 Si 0.86707(6) 0.26777(5) 0.81920(5) 0.02290(18) Uani 1 1 d .
N1 N 0.73463(17) 0.32045(14) 0.79292(13) 0.0219(5) Uani 1 1 d .
H1 H 0.7330 0.3670 0.8349 0.026 Uiso 1 1 calc R
C1 C 0.6279(2) 0.29400(17) 0.70830(16) 0.0199(5) Uani 1 1 d .
C2 C 0.6351(2) 0.35061(17) 0.63000(16) 0.0207(5) Uani 1 1 d .
C3 C 0.5378(2) 0.31769(18) 0.54503(16) 0.0218(6) Uani 1 1 d .
H3 H 0.5434 0.3560 0.4921 0.026 Uiso 1 1 calc R
C4 C 0.4326(2) 0.23061(18) 0.53512(16) 0.0217(6) Uani 1 1 d .
C5 C 0.4232(2) 0.17878(18) 0.61443(16) 0.0220(6) Uani 1 1 d .
H5 H 0.3500 0.1205 0.6093 0.026 Uiso 1 1 calc R
C6 C 0.5181(2) 0.20978(17) 0.70151(16) 0.0201(5) Uani 1 1 d .
C7 C 0.3392(2) 0.19215(19) 0.43794(17) 0.0268(6) Uani 1 1 d .
H7 H 0.3442 0.2537 0.3996 0.032 Uiso 1 1 calc R
C8 C 0.1970(2) 0.1498(2) 0.43579(17) 0.0317(6) Uani 1 1 d .
H8A H 0.1884 0.0900 0.4738 0.047 Uiso 1 1 calc R
H8B H 0.1427 0.1273 0.3707 0.047 Uiso 1 1 calc R
H8C H 0.1684 0.2049 0.4614 0.047 Uiso 1 1 calc R
C9 C 0.3858(3) 0.1124(2) 0.39206(18) 0.0385(7) Uani 1 1 d .
H9A H 0.4729 0.1455 0.3863 0.058 Uiso 1 1 calc R
H9B H 0.3247 0.0868 0.3294 0.058 Uiso 1 1 calc R
H9C H 0.3900 0.0534 0.4309 0.058 Uiso 1 1 calc R
C10 C 0.7492(2) 0.44770(18) 0.63856(16) 0.0230(6) Uani 1 1 d .
H10 H 0.8298 0.4299 0.6766 0.028 Uiso 1 1 calc R
C11 C 0.7689(2) 0.47316(18) 0.54369(17) 0.0247(6) Uani 1 1 d .
C12 C 0.8309(3) 0.4153(2) 0.50259(19) 0.0345(7) Uani 1 1 d .
H12 H 0.8659 0.3636 0.5359 0.041 Uiso 1 1 calc R
C13 C 0.8418(3) 0.4328(2) 0.4133(2) 0.0492(8) Uani 1 1 d .
H13 H 0.8838 0.3925 0.3856 0.059 Uiso 1 1 calc R
C14 C 0.7924(3) 0.5081(2) 0.3641(2) 0.0473(8) Uani 1 1 d .
H14 H 0.7993 0.5191 0.3025 0.057 Uiso 1 1 calc R
C15 C 0.7335(3) 0.5667(2) 0.40487(19) 0.0384(7) Uani 1 1 d .
H15 H 0.7010 0.6197 0.3719 0.046 Uiso 1 1 calc R
C16 C 0.7208(2) 0.5494(2) 0.49383(17) 0.0291(6) Uani 1 1 d .
H16 H 0.6788 0.5902 0.5210 0.035 Uiso 1 1 calc R
C17 C 0.7364(2) 0.54047(18) 0.69325(16) 0.0228(6) Uani 1 1 d .
C18 C 0.8454(2) 0.62475(19) 0.73233(17) 0.0296(6) Uani 1 1 d .
H18 H 0.9274 0.6238 0.7248 0.035 Uiso 1 1 calc R
C19 C 0.8359(3) 0.7100(2) 0.78203(18) 0.0338(7) Uani 1 1 d .
H19 H 0.9113 0.7665 0.8089 0.041 Uiso 1 1 calc R
C20 C 0.7171(3) 0.7130(2) 0.79248(18) 0.0350(7) Uani 1 1 d .
H20 H 0.7106 0.7713 0.8267 0.042 Uiso 1 1 calc R
C21 C 0.6074(3) 0.6307(2) 0.75293(18) 0.0330(6) Uani 1 1 d .
H21 H 0.5253 0.6327 0.7596 0.040 Uiso 1 1 calc R
C22 C 0.6174(2) 0.54554(19) 0.70363(17) 0.0280(6) Uani 1 1 d .
H22 H 0.5415 0.4896 0.6764 0.034 Uiso 1 1 calc R
C23 C 0.5022(2) 0.15578(18) 0.78966(16) 0.0218(6) Uani 1 1 d .
H23 H 0.5874 0.1408 0.8214 0.026 Uiso 1 1 calc R
C24 C 0.3984(2) 0.05037(19) 0.76675(16) 0.0240(6) Uani 1 1 d .
C25 C 0.2675(2) 0.0442(2) 0.75127(17) 0.0310(6) Uani 1 1 d .
H25 H 0.2420 0.1063 0.7584 0.037 Uiso 1 1 calc R
C26 C 0.1725(3) -0.0513(2) 0.72544(19) 0.0438(8) Uani 1 1 d .
H26 H 0.0829 -0.0540 0.7140 0.053 Uiso 1 1 calc R
C27 C 0.2086(3) -0.1413(2) 0.7166(2) 0.0493(9) Uani 1 1 d .
H27 H 0.1438 -0.2065 0.6988 0.059 Uiso 1 1 calc R
C28 C 0.3386(3) -0.1375(2) 0.7334(2) 0.0508(9) Uani 1 1 d .
H28 H 0.3636 -0.2001 0.7277 0.061 Uiso 1 1 calc R
C29 C 0.4335(3) -0.0415(2) 0.75867(19) 0.0362(7) Uani 1 1 d .
H29 H 0.5231 -0.0392 0.7705 0.043 Uiso 1 1 calc R
C30 C 0.4763(2) 0.22463(18) 0.86043(17) 0.0234(6) Uani 1 1 d .
C31 C 0.4345(2) 0.31373(19) 0.83827(18) 0.0287(6) Uani 1 1 d .
H31 H 0.4248 0.3358 0.7767 0.034 Uiso 1 1 calc R
C32 C 0.4067(3) 0.3712(2) 0.90483(19) 0.0363(7) Uani 1 1 d .
H32 H 0.3775 0.4318 0.8884 0.044 Uiso 1 1 calc R
C33 C 0.4214(2) 0.3405(2) 0.99477(19) 0.0363(7) Uani 1 1 d .
H33 H 0.4030 0.3800 1.0404 0.044 Uiso 1 1 calc R
C34 C 0.4630(2) 0.2523(2) 1.01779(19) 0.0335(7) Uani 1 1 d .
H34 H 0.4734 0.2310 1.0796 0.040 Uiso 1 1 calc R
C35 C 0.4896(2) 0.19466(19) 0.95161(17) 0.0273(6) Uani 1 1 d .
H35 H 0.5174 0.1336 0.9684 0.033 Uiso 1 1 calc R
C36 C 1.0112(2) 0.37534(18) 0.88627(17) 0.0232(6) Uani 1 1 d .
C37 C 1.0617(2) 0.46186(19) 0.84127(18) 0.0279(6) Uani 1 1 d .
H37 H 1.0225 0.4637 0.7759 0.033 Uiso 1 1 calc R
C38 C 1.1668(2) 0.5446(2) 0.88909(18) 0.0296(6) Uani 1 1 d .
H38 H 1.1986 0.6017 0.8565 0.036 Uiso 1 1 calc R
C39 C 1.2251(2) 0.54370(19) 0.98442(18) 0.0286(6) Uani 1 1 d .
H39 H 1.2969 0.6001 1.0178 0.034 Uiso 1 1 calc R
C40 C 1.1775(2) 0.45995(19) 1.03018(18) 0.0298(6) Uani 1 1 d .
H40 H 1.2172 0.4586 1.0956 0.036 Uiso 1 1 calc R
C41 C 1.0722(2) 0.37741(19) 0.98177(17) 0.0278(6) Uani 1 1 d .
H41 H 1.0411 0.3207 1.0151 0.033 Uiso 1 1 calc R
C42 C 0.8428(2) 0.15569(19) 0.89275(17) 0.0250(6) Uani 1 1 d .
C43 C 0.7989(2) 0.1636(2) 0.97157(18) 0.0311(6) Uani 1 1 d .
H43 H 0.7822 0.2272 0.9875 0.037 Uiso 1 1 calc R
C44 C 0.7793(3) 0.0813(2) 1.02671(19) 0.0386(7) Uani 1 1 d .
H44 H 0.7478 0.0883 1.0789 0.046 Uiso 1 1 calc R
C45 C 0.8055(3) -0.0109(2) 1.0061(2) 0.0420(8) Uani 1 1 d .
H45 H 0.7925 -0.0674 1.0441 0.050 Uiso 1 1 calc R
C46 C 0.8502(3) -0.0208(2) 0.9305(2) 0.0406(7) Uani 1 1 d .
H46 H 0.8691 -0.0841 0.9165 0.049 Uiso 1 1 calc R
C47 C 0.8682(2) 0.06143(19) 0.87371(18) 0.0316(6) Uani 1 1 d .
H47 H 0.8985 0.0530 0.8211 0.038 Uiso 1 1 calc R
C48 C 0.8944(2) 0.22042(18) 0.70983(17) 0.0233(6) Uani 1 1 d .
C49 C 1.0215(2) 0.23370(19) 0.70392(18) 0.0288(6) Uani 1 1 d .
H49 H 1.0936 0.2687 0.7558 0.035 Uiso 1 1 calc R
C50 C 1.0448(3) 0.19743(19) 0.62501(18) 0.0318(6) Uani 1 1 d .
H50 H 1.1322 0.2061 0.6240 0.038 Uiso 1 1 calc R
C51 C 0.9419(2) 0.14833(19) 0.54699(18) 0.0304(6) Uani 1 1 d .
H51 H 0.9580 0.1249 0.4920 0.037 Uiso 1 1 calc R
C52 C 0.8157(2) 0.13410(19) 0.55071(18) 0.0303(6) Uani 1 1 d .
H52 H 0.7443 0.1007 0.4978 0.036 Uiso 1 1 calc R
C53 C 0.7920(2) 0.16797(18) 0.63080(17) 0.0265(6) Uani 1 1 d .
H53 H 0.7044 0.1554 0.6324 0.032 Uiso 1 1 calc R

loop_
_atom_site_aniso_label
_atom_site_aniso_U_11
_atom_site_aniso_U_22
_atom_site_aniso_U_33
_atom_site_aniso_U_23
_atom_site_aniso_U_13
_atom_site_aniso_U_12
Si1 0.0204(4) 0.0251(4) 0.0207(4) 0.0008(3) 0.0057(3) 0.0022(3)
N1 0.0220(11) 0.0251(11) 0.0170(11) -0.0034(9) 0.0063(9) 0.0032(9)
C1 0.0202(13) 0.0219(13) 0.0173(13) -0.0031(10) 0.0067(10) 0.0038(10)
C2 0.0174(12) 0.0224(13) 0.0219(14) 0.0022(11) 0.0082(10) 0.0024(10)
C3 0.0236(13) 0.0224(13) 0.0196(13) 0.0030(10) 0.0086(11) 0.0037(10)
C4 0.0209(13) 0.0217(13) 0.0214(14) -0.0008(10) 0.0069(11) 0.0030(10)
C5 0.0210(13) 0.0213(13) 0.0217(14) 0.0008(10) 0.0083(11) 0.0003(10)
C6 0.0219(13) 0.0212(13) 0.0196(13) 0.0003(10) 0.0103(10) 0.0056(10)
C7 0.0252(14) 0.0281(15) 0.0208(14) 0.0015(11) 0.0070(11) -0.0039(11)
C8 0.0272(15) 0.0385(16) 0.0232(15) 0.0017(12) 0.0057(12) 0.0004(12)
C9 0.0327(16) 0.0441(18) 0.0324(17) -0.0119(13) 0.0104(13) -0.0010(13)
C10 0.0205(13) 0.0244(14) 0.0214(14) 0.0019(11) 0.0067(11) 0.0009(10)
C11 0.0213(13) 0.0240(14) 0.0250(14) -0.0004(11) 0.0108(11) -0.0045(11)
C12 0.0376(16) 0.0286(15) 0.0413(18) 0.0013(13) 0.0227(14) 0.0035(12)
C13 0.055(2) 0.0422(19) 0.054(2) -0.0075(16) 0.0379(17) -0.0028(16)
C14 0.053(2) 0.052(2) 0.0304(18) -0.0008(15) 0.0242(16) -0.0104(16)
C15 0.0361(17) 0.0405(18) 0.0300(17) 0.0085(13) 0.0097(13) -0.0046(13)
C16 0.0253(14) 0.0316(15) 0.0261(15) 0.0025(12) 0.0094(12) -0.0018(11)
C17 0.0247(14) 0.0231(14) 0.0183(13) 0.0034(10) 0.0070(11) 0.0017(11)
C18 0.0300(15) 0.0258(15) 0.0275(15) 0.0048(12) 0.0074(12) -0.0008(11)
C19 0.0417(17) 0.0249(15) 0.0244(15) 0.0002(12) 0.0051(13) -0.0036(12)
C20 0.0547(19) 0.0273(16) 0.0238(15) 0.0016(12) 0.0144(14) 0.0093(14)
C21 0.0414(17) 0.0349(16) 0.0255(15) 0.0032(12) 0.0144(13) 0.0103(13)
C22 0.0324(15) 0.0248(14) 0.0234(14) 0.0022(11) 0.0081(12) 0.0021(11)
C23 0.0218(13) 0.0245(13) 0.0174(13) 0.0034(10) 0.0062(10) 0.0026(10)
C24 0.0278(14) 0.0240(14) 0.0170(13) 0.0033(10) 0.0088(11) -0.0010(11)
C25 0.0277(15) 0.0355(16) 0.0235(15) 0.0040(12) 0.0049(12) 0.0006(12)
C26 0.0345(17) 0.051(2) 0.0315(17) 0.0057(14) 0.0071(13) -0.0105(14)
C27 0.063(2) 0.0350(19) 0.0331(18) -0.0062(14) 0.0183(16) -0.0204(16)
C28 0.078(3) 0.0259(17) 0.049(2) -0.0010(14) 0.0315(19) 0.0006(16)
C29 0.0436(17) 0.0278(16) 0.0382(17) -0.0006(13) 0.0206(14) 0.0024(13)
C30 0.0181(13) 0.0262(14) 0.0224(14) 0.0008(11) 0.0064(11) -0.0005(10)
C31 0.0294(15) 0.0351(16) 0.0222(14) 0.0030(12) 0.0083(12) 0.0089(12)
C32 0.0382(17) 0.0379(17) 0.0355(17) -0.0020(13) 0.0127(13) 0.0136(13)
C33 0.0335(16) 0.0451(18) 0.0332(17) -0.0076(14) 0.0166(13) 0.0085(14)
C34 0.0346(16) 0.0440(17) 0.0236(15) 0.0021(13) 0.0155(13) 0.0058(13)
C35 0.0272(14) 0.0293(15) 0.0256(15) 0.0043(12) 0.0116(12) 0.0039(11)
C36 0.0199(13) 0.0261(14) 0.0248(14) 0.0007(11) 0.0093(11) 0.0055(11)
C37 0.0219(13) 0.0334(15) 0.0240(14) 0.0014(12) 0.0048(11) 0.0022(11)
C38 0.0280(15) 0.0302(15) 0.0282(15) 0.0029(12) 0.0094(12) 0.0025(12)
C39 0.0232(14) 0.0282(15) 0.0312(16) -0.0075(12) 0.0083(12) 0.0014(11)
C40 0.0291(15) 0.0327(16) 0.0231(15) -0.0052(12) 0.0027(12) 0.0064(12)
C41 0.0285(14) 0.0293(15) 0.0236(15) 0.0003(11) 0.0090(12) 0.0029(11)
C42 0.0172(13) 0.0291(15) 0.0232(14) 0.0005(11) 0.0025(11) 0.0008(11)
C43 0.0298(15) 0.0346(16) 0.0295(16) 0.0049(12) 0.0111(12) 0.0073(12)
C44 0.0337(16) 0.052(2) 0.0322(17) 0.0182(14) 0.0129(13) 0.0115(14)
C45 0.0376(17) 0.0402(18) 0.0423(19) 0.0192(14) 0.0102(15) 0.0014(14)
C46 0.0402(17) 0.0254(16) 0.047(2) 0.0049(14) 0.0020(15) 0.0057(13)
C47 0.0335(15) 0.0298(15) 0.0268(15) -0.0013(12) 0.0057(12) 0.0039(12)
C48 0.0234(14) 0.0212(13) 0.0258(14) 0.0035(11) 0.0097(11) 0.0042(10)
C49 0.0265(14) 0.0312(15) 0.0269(15) -0.0002(12) 0.0072(12) 0.0058(12)
C50 0.0286(15) 0.0354(16) 0.0339(16) -0.0008(13) 0.0145(13) 0.0074(12)
C51 0.0332(16) 0.0322(16) 0.0281(15) 0.0002(12) 0.0160(13) 0.0051(12)
C52 0.0328(16) 0.0277(15) 0.0268(15) -0.0068(12) 0.0080(12) 0.0035(12)
C53 0.0244(14) 0.0265(14) 0.0290(15) 0.0000(12) 0.0109(12) 0.0045(11)

loop_
_atom_type_symbol
_atom_type_description
_atom_type_scat_dispersion_real
_atom_type_scat_dispersion_imag
_atom_type_scat_source
C C 0.0033 0.0016 'International Tables Vol C Tables 4.2.6.8 and 6.1.1.4'
H H 0.0000 0.0000 'International Tables Vol C Tables 4.2.6.8 and 6.1.1.4'
N N 0.0061 0.0033 'International Tables Vol C Tables 4.2.6.8 and 6.1.1.4'
Si Si 0.0817 0.0704 'International Tables Vol C Tables 4.2.6.8 and 6.1.1.4'

loop_
_geom_angle_atom_site_label_1
_geom_angle_atom_site_label_2
_geom_angle_atom_site_label_3
_geom_angle
N1 Si1 C42 111.29(10)
N1 Si1 C36 106.13(10)
C42 Si1 C36 109.64(11)
N1 Si1 C48 111.18(10)
C42 Si1 C48 108.33(11)
C36 Si1 C48 110.26(11)
C1 N1 Si1 124.95(15)
C1 N1 H1 117.5
Si1 N1 H1 117.5
C2 C1 C6 119.6(2)
C2 C1 N1 119.6(2)
C6 C1 N1 120.8(2)
C3 C2 C1 119.3(2)
C3 C2 C10 120.5(2)
C1 C2 C10 120.1(2)
C4 C3 C2 121.9(2)
C4 C3 H3 119.0
C2 C3 H3 119.0
C3 C4 C5 118.0(2)
C3 C4 C7 118.8(2)
C5 C4 C7 123.1(2)
C4 C5 C6 122.0(2)
C4 C5 H5 119.0
C6 C5 H5 119.0
C5 C6 C1 118.9(2)
C5 C6 C23 121.3(2)
C1 C6 C23 119.8(2)
C4 C7 C9 109.5(2)
C4 C7 C8 114.2(2)
C9 C7 C8 111.7(2)
C4 C7 H7 107.0
C9 C7 H7 107.0
C8 C7 H7 107.0
C7 C8 H8A 109.5
C7 C8 H8B 109.5
H8A C8 H8B 109.5
C7 C8 H8C 109.5
H8A C8 H8C 109.5
H8B C8 H8C 109.5
C7 C9 H9A 109.5
C7 C9 H9B 109.5
H9A C9 H9B 109.5
C7 C9 H9C 109.5
H9A C9 H9C 109.5
H9B C9 H9C 109.5
C11 C10 C17 113.19(19)
C11 C10 C2 111.92(18)
C17 C10 C2 111.48(19)
C11 C10 H10 106.6
C17 C10 H10 106.6
C2 C10 H10 106.6
C16 C11 C12 118.4(2)
C16 C11 C10 121.9(2)
C12 C11 C10 119.5(2)
C13 C12 C11 120.3(3)
C13 C12 H12 119.9
C11 C12 H12 119.9
C14 C13 C12 120.7(3)
C14 C13 H13 119.6
C12 C13 H13 119.6
C15 C14 C13 119.3(3)
C15 C14 H14 120.4
C13 C14 H14 120.4
C14 C15 C16 120.6(3)
C14 C15 H15 119.7
C16 C15 H15 119.7
C15 C16 C11 120.7(3)
C15 C16 H16 119.7
C11 C16 H16 119.7
C22 C17 C18 118.0(2)
C22 C17 C10 122.0(2)
C18 C17 C10 120.0(2)
C19 C18 C17 120.9(2)
C19 C18 H18 119.5
C17 C18 H18 119.5
C20 C19 C18 120.1(2)
C20 C19 H19 119.9
C18 C19 H19 119.9
C19 C20 C21 119.7(2)
C19 C20 H20 120.1
C21 C20 H20 120.1
C20 C21 C22 120.0(3)
C20 C21 H21 120.0
C22 C21 H21 120.0
C21 C22 C17 121.2(2)
C21 C22 H22 119.4
C17 C22 H22 119.4
C30 C23 C24 110.26(18)
C30 C23 C6 113.28(19)
C24 C23 C6 112.83(18)
C30 C23 H23 106.7
C24 C23 H23 106.7
C6 C23 H23 106.7
C25 C24 C29 118.4(2)
C25 C24 C23 121.3(2)
C29 C24 C23 120.4(2)
C24 C25 C26 121.2(3)
C24 C25 H25 119.4
C26 C25 H25 119.4
C27 C26 C25 119.8(3)
C27 C26 H26 120.1
C25 C26 H26 120.1
C26 C27 C28 120.2(3)
C26 C27 H27 119.9
C28 C27 H27 119.9
C27 C28 C29 119.9(3)
C27 C28 H28 120.1
C29 C28 H28 120.1
C24 C29 C28 120.6(3)
C24 C29 H29 119.7
C28 C29 H29 119.7
C31 C30 C35 117.9(2)
C31 C30 C23 123.4(2)
C35 C30 C23 118.6(2)
C30 C31 C32 120.9(2)
C30 C31 H31 119.5
C32 C31 H31 119.5
C33 C32 C31 120.2(3)
C33 C32 H32 119.9
C31 C32 H32 119.9
C34 C33 C32 119.5(3)
C34 C33 H33 120.2
C32 C33 H33 120.2
C33 C34 C35 120.4(3)
C33 C34 H34 119.8
C35 C34 H34 119.8
C34 C35 C30 121.1(2)
C34 C35 H35 119.5
C30 C35 H35 119.5
C41 C36 C37 116.2(2)
C41 C36 Si1 123.37(19)
C37 C36 Si1 120.45(19)
C38 C37 C36 122.2(2)
C38 C37 H37 118.9
C36 C37 H37 118.9
C39 C38 C37 119.9(2)
C39 C38 H38 120.1
C37 C38 H38 120.1
C40 C39 C38 119.1(2)
C40 C39 H39 120.5
C38 C39 H39 120.5
C39 C40 C41 120.7(2)
C39 C40 H40 119.6
C41 C40 H40 119.6
C36 C41 C40 122.0(2)
C36 C41 H41 119.0
C40 C41 H41 119.0
C47 C42 C43 116.7(2)
C47 C42 Si1 122.5(2)
C43 C42 Si1 120.78(19)
C44 C43 C42 121.8(3)
C44 C43 H43 119.1
C42 C43 H43 119.1
C45 C44 C43 120.1(3)
C45 C44 H44 120.0
C43 C44 H44 120.0
C46 C45 C44 119.7(3)
C46 C45 H45 120.2
C44 C45 H45 120.2
C45 C46 C47 120.5(3)
C45 C46 H46 119.8
C47 C46 H46 119.8
C42 C47 C46 121.2(3)
C42 C47 H47 119.4
C46 C47 H47 119.4
C49 C48 C53 116.3(2)
C49 C48 Si1 120.55(18)
C53 C48 Si1 123.14(18)
C50 C49 C48 121.9(2)
C50 C49 H49 119.1
C48 C49 H49 119.1
C49 C50 C51 120.7(2)
C49 C50 H50 119.7
C51 C50 H50 119.7
C52 C51 C50 118.8(2)
C52 C51 H51 120.6
C50 C51 H51 120.6
C51 C52 C53 120.7(2)
C51 C52 H52 119.7
C53 C52 H52 119.7
C52 C53 C48 121.7(2)
C52 C53 H53 119.2
C48 C53 H53 119.2

loop_
_geom_bond_atom_site_label_1
_geom_bond_atom_site_label_2
_geom_bond_distance
Si1 N1 1.733(2)
Si1 C42 1.865(3)
Si1 C36 1.865(2)
Si1 C48 1.868(2)
N1 C1 1.429(3)
N1 H1 0.8800
C1 C2 1.403(3)
C1 C6 1.403(3)
C2 C3 1.388(3)
C2 C10 1.530(3)
C3 C4 1.386(3)
C3 H3 0.9500
C4 C5 1.388(3)
C4 C7 1.512(3)
C5 C6 1.396(3)
C5 H5 0.9500
C6 C23 1.534(3)
C7 C9 1.521(3)
C7 C8 1.522(3)
C7 H7 1.0000
C8 H8A 0.9800
C8 H8B 0.9800
C8 H8C 0.9800
C9 H9A 0.9800
C9 H9B 0.9800
C9 H9C 0.9800
C10 C11 1.517(3)
C10 C17 1.526(3)
C10 H10 1.0000
C11 C16 1.388(3)
C11 C12 1.390(3)
C12 C13 1.385(4)
C12 H12 0.9500
C13 C14 1.380(4)
C13 H13 0.9500
C14 C15 1.368(4)
C14 H14 0.9500
C15 C16 1.386(3)
C15 H15 0.9500
C16 H16 0.9500
C17 C22 1.387(3)
C17 C18 1.393(3)
C18 C19 1.387(3)
C18 H18 0.9500
C19 C20 1.379(4)
C19 H19 0.9500
C20 C21 1.383(3)
C20 H20 0.9500
C21 C22 1.385(3)
C21 H21 0.9500
C22 H22 0.9500
C23 C30 1.519(3)
C23 C24 1.528(3)
C23 H23 1.0000
C24 C25 1.384(3)
C24 C29 1.384(3)
C25 C26 1.391(3)
C25 H25 0.9500
C26 C27 1.369(4)
C26 H26 0.9500
C27 C28 1.379(4)
C27 H27 0.9500
C28 C29 1.394(4)
C28 H28 0.9500
C29 H29 0.9500
C30 C31 1.386(3)
C30 C35 1.396(3)
C31 C32 1.390(3)
C31 H31 0.9500
C32 C33 1.381(4)
C32 H32 0.9500
C33 C34 1.375(4)
C33 H33 0.9500
C34 C35 1.380(3)
C34 H34 0.9500
C35 H35 0.9500
C36 C41 1.387(3)
C36 C37 1.406(3)
C37 C38 1.387(3)
C37 H37 0.9500
C38 C39 1.384(3)
C38 H38 0.9500
C39 C40 1.376(3)
C39 H39 0.9500
C40 C41 1.389(3)
C40 H40 0.9500
C41 H41 0.9500
C42 C47 1.393(3)
C42 C43 1.403(3)
C43 C44 1.383(3)
C43 H43 0.9500
C44 C45 1.377(4)
C44 H44 0.9500
C45 C46 1.369(4)
C45 H45 0.9500
C46 C47 1.395(4)
C46 H46 0.9500
C47 H47 0.9500
C48 C49 1.402(3)
C48 C53 1.405(3)
C49 C50 1.378(3)
C49 H49 0.9500
C50 C51 1.387(3)
C50 H50 0.9500
C51 C52 1.380(3)
C51 H51 0.9500
C52 C53 1.384(3)
C52 H52 0.9500
C53 H53 0.9500

loop_
_geom_torsion_atom_site_label_1
_geom_torsion_atom_site_label_2
_geom_torsion_atom_site_label_3
_geom_torsion_atom_site_label_4
_geom_torsion
C42 Si1 N1 C1 -95.8(2)
C36 Si1 N1 C1 144.95(18)
C48 Si1 N1 C1 25.0(2)
Si1 N1 C1 C2 -89.4(2)
Si1 N1 C1 C6 88.3(2)
C6 C1 C2 C3 -4.6(3)
N1 C1 C2 C3 173.2(2)
C6 C1 C2 C10 175.3(2)
N1 C1 C2 C10 -6.9(3)
C1 C2 C3 C4 0.5(4)
C10 C2 C3 C4 -179.5(2)
C2 C3 C4 C5 2.9(4)
C2 C3 C4 C7 -172.8(2)
C3 C4 C5 C6 -2.2(4)
C7 C4 C5 C6 173.3(2)
C4 C5 C6 C1 -1.8(4)
C4 C5 C6 C23 176.3(2)
C2 C1 C6 C5 5.3(3)
N1 C1 C6 C5 -172.5(2)
C2 C1 C6 C23 -172.9(2)
N1 C1 C6 C23 9.3(3)
C3 C4 C7 C9 90.1(3)
C5 C4 C7 C9 -85.4(3)
C3 C4 C7 C8 -143.8(2)
C5 C4 C7 C8 40.7(3)
C3 C2 C10 C11 -21.7(3)
C1 C2 C10 C11 158.4(2)
C3 C2 C10 C17 106.2(2)
C1 C2 C10 C17 -73.7(3)
C17 C10 C11 C16 -28.2(3)
C2 C10 C11 C16 98.8(3)
C17 C10 C11 C12 155.2(2)
C2 C10 C11 C12 -77.8(3)
C16 C11 C12 C13 -1.1(4)
C10 C11 C12 C13 175.6(2)
C11 C12 C13 C14 0.5(4)
C12 C13 C14 C15 0.8(4)
C13 C14 C15 C16 -1.4(4)
C14 C15 C16 C11 0.7(4)
C12 C11 C16 C15 0.5(3)
C10 C11 C16 C15 -176.1(2)
C11 C10 C17 C22 106.6(2)
C2 C10 C17 C22 -20.6(3)
C11 C10 C17 C18 -71.6(3)
C2 C10 C17 C18 161.2(2)
C22 C17 C18 C19 1.5(3)
C10 C17 C18 C19 179.8(2)
C17 C18 C19 C20 -0.8(4)
C18 C19 C20 C21 -0.2(4)
C19 C20 C21 C22 0.4(4)
C20 C21 C22 C17 0.3(4)
C18 C17 C22 C21 -1.3(3)
C10 C17 C22 C21 -179.5(2)
C5 C6 C23 C30 -109.7(2)
C1 C6 C23 C30 68.5(3)
C5 C6 C23 C24 16.5(3)
C1 C6 C23 C24 -165.4(2)
C30 C23 C24 C25 43.3(3)
C6 C23 C24 C25 -84.5(3)
C30 C23 C24 C29 -138.4(2)
C6 C23 C24 C29 93.9(3)
C29 C24 C25 C26 -1.9(4)
C23 C24 C25 C26 176.5(2)
C24 C25 C26 C27 1.1(4)
C25 C26 C27 C28 0.1(4)
C26 C27 C28 C29 -0.5(5)
C25 C24 C29 C28 1.5(4)
C23 C24 C29 C28 -176.9(2)
C27 C28 C29 C24 -0.3(4)
C24 C23 C30 C31 -110.2(2)
C6 C23 C30 C31 17.3(3)
C24 C23 C30 C35 66.9(3)
C6 C23 C30 C35 -165.6(2)
C35 C30 C31 C32 -0.1(4)
C23 C30 C31 C32 177.1(2)
C30 C31 C32 C33 0.5(4)
C31 C32 C33 C34 -0.4(4)
C32 C33 C34 C35 -0.1(4)
C33 C34 C35 C30 0.6(4)
C31 C30 C35 C34 -0.5(3)
C23 C30 C35 C34 -177.8(2)
N1 Si1 C36 C41 108.8(2)
C42 Si1 C36 C41 -11.5(2)
C48 Si1 C36 C41 -130.7(2)
N1 Si1 C36 C37 -69.4(2)
C42 Si1 C36 C37 170.32(19)
C48 Si1 C36 C37 51.1(2)
C41 C36 C37 C38 0.2(4)
Si1 C36 C37 C38 178.48(19)
C36 C37 C38 C39 -0.2(4)
C37 C38 C39 C40 0.2(4)
C38 C39 C40 C41 -0.2(4)
C37 C36 C41 C40 -0.2(4)
Si1 C36 C41 C40 -178.44(19)
C39 C40 C41 C36 0.2(4)
N1 Si1 C42 C47 133.96(19)
C36 Si1 C42 C47 -108.9(2)
C48 Si1 C42 C47 11.4(2)
N1 Si1 C42 C43 -46.9(2)
C36 Si1 C42 C43 70.2(2)
C48 Si1 C42 C43 -169.40(18)
C47 C42 C43 C44 -1.3(4)
Si1 C42 C43 C44 179.53(19)
C42 C43 C44 C45 1.3(4)
C43 C44 C45 C46 -0.3(4)
C44 C45 C46 C47 -0.7(4)
C43 C42 C47 C46 0.3(3)
Si1 C42 C47 C46 179.44(19)
C45 C46 C47 C42 0.7(4)
N1 Si1 C48 C49 141.60(19)
C42 Si1 C48 C49 -95.8(2)
C36 Si1 C48 C49 24.2(2)
N1 Si1 C48 C53 -40.1(2)
C42 Si1 C48 C53 82.5(2)
C36 Si1 C48 C53 -157.52(19)
C53 C48 C49 C50 0.0(4)
Si1 C48 C49 C50 178.46(19)
C48 C49 C50 C51 1.7(4)
C49 C50 C51 C52 -1.6(4)
C50 C51 C52 C53 -0.1(4)
C51 C52 C53 C48 1.9(4)
C49 C48 C53 C52 -1.8(4)
Si1 C48 C53 C52 179.84(19)
